data_4033512
loop_
_publ_author_name
'Hunter, Arianne C.'
'Schlitzer, Steven C.'
'Stevens, Joseph C.'
'Almutwalli, Bilal'
'Sharma, Indrajeet'

_publ_section_title
;
 A Convergent Approach to Diverse Spiroethers through Stereoselective
 Trapping of Rhodium Carbenoids with Gold-Activated Alkynols.
;
_journal_issue 5
_journal_name_full 'The Journal of organic chemistry'
_journal_page_first 2744
_journal_page_last 2752
_journal_paper_doi 10.1021/acs.joc.7b03196
_journal_volume 83
_journal_year 2018
_chemical_absolute_configuration unk
_chemical_formula_moiety 'C21 H27 N O5'
_chemical_formula_sum 'C21 H27 N O5'
_chemical_formula_weight 373.43
_space_group_crystal_system orthorhombic
_space_group_IT_number 19
_space_group_name_Hall 'P 2ac 2ab'
_space_group_name_H-M_alt 'P 21 21 21'
_symmetry_space_group_name_Hall 'P 2ac 2ab'
_symmetry_space_group_name_H-M 'P 21 21 21'
_atom_sites_solution_hydrogens geom
_atom_sites_solution_primary dual
_atom_sites_solution_secondary difmap
_audit_creation_method SHELXL-2014/7
_cell_angle_alpha 90
_cell_angle_beta 90
_cell_angle_gamma 90
_cell_formula_units_Z 4
_cell_length_a 10.098(4)
_cell_length_b 13.103(5)
_cell_length_c 14.443(5)
_cell_measurement_reflns_used 4053
_cell_measurement_temperature 100(2)
_cell_measurement_theta_max 20.79
_cell_measurement_theta_min 2.46
_cell_volume 1911.0(12)
_computing_cell_refinement 'SAINT (Bruker, 2007)'
_computing_data_collection 'APEX2 (Bruker, 2007)'
_computing_data_reduction 'SAINT (Bruker, 2007)'
_computing_molecular_graphics 'Mercury (CCDC, 2017)'
_computing_publication_material 'SHELXL-2014/7 (Sheldrick, 2015b)'
_computing_structure_refinement 'SHELXL-2014/7 (Sheldrick, 2015b)'
_computing_structure_solution 'SHELXT (Sheldrick, 2015a)'
_diffrn_ambient_temperature 100(2)
_diffrn_measured_fraction_theta_full 1.000
_diffrn_measured_fraction_theta_max 0.997
_diffrn_measurement_device_type 'Bruker APEX CCD'
_diffrn_measurement_method '\f and \w scans'
_diffrn_radiation_type MoK\a
_diffrn_radiation_wavelength 0.71073
_diffrn_reflns_av_R_equivalents 0.1052
_diffrn_reflns_av_unetI/netI 0.0705
_diffrn_reflns_Laue_measured_fraction_full 1.000
_diffrn_reflns_Laue_measured_fraction_max 0.997
_diffrn_reflns_limit_h_max 12
_diffrn_reflns_limit_h_min -12
_diffrn_reflns_limit_k_max 16
_diffrn_reflns_limit_k_min -16
_diffrn_reflns_limit_l_max 17
_diffrn_reflns_limit_l_min -17
_diffrn_reflns_number 29580
_diffrn_reflns_point_group_measured_fraction_full 1.000
_diffrn_reflns_point_group_measured_fraction_max 0.995
_diffrn_reflns_theta_full 25.242
_diffrn_reflns_theta_max 25.993
_diffrn_reflns_theta_min 2.099
_exptl_absorpt_coefficient_mu 0.092
_exptl_absorpt_correction_T_max 0.982
_exptl_absorpt_correction_T_min 0.971
_exptl_absorpt_correction_type multi-scan
_exptl_absorpt_process_details 'SADABS (Sheldrick, 2015c)'
_exptl_crystal_colour colourless
_exptl_crystal_density_diffrn 1.298
_exptl_crystal_description block
_exptl_crystal_F_000 800
_exptl_crystal_size_max 0.320
_exptl_crystal_size_mid 0.280
_exptl_crystal_size_min 0.200
_refine_diff_density_max 0.223
_refine_diff_density_min -0.214
_refine_diff_density_rms 0.052
_refine_ls_abs_structure_details
; 
 Flack x determined using 893 quotients [(I+)-(I-)]/[(I+)+(I-)] 
 (Parsons, Flack and Wagner, Acta Cryst. B69 (2013) 249-259). 
;
_refine_ls_abs_structure_Flack -0.6(10)
_refine_ls_extinction_method none
_refine_ls_goodness_of_fit_ref 1.027
_refine_ls_hydrogen_treatment constr
_refine_ls_matrix_type full
_refine_ls_number_parameters 244
_refine_ls_number_reflns 3739
_refine_ls_number_restraints 0
_refine_ls_restrained_S_all 1.027
_refine_ls_R_factor_all 0.0994
_refine_ls_R_factor_gt 0.0514
_refine_ls_shift/su_max 0.000
_refine_ls_shift/su_mean 0.000
_refine_ls_structure_factor_coef Fsqd
_refine_ls_weighting_details 'w=1/[\s^2^(Fo^2^)+(0.0700P)^2^+0.6700P] where P=(Fo^2^+2Fc^2^)/3'
_refine_ls_weighting_scheme calc
_refine_ls_wR_factor_gt 0.1174
_refine_ls_wR_factor_ref 0.1478
_reflns_Friedel_coverage 0.748
_reflns_Friedel_fraction_full 0.999
_reflns_Friedel_fraction_max 0.993
_reflns_number_gt 2537
_reflns_number_total 3739
_reflns_threshold_expression 'I > 2\s(I)'
_cod_data_source_file jo7b03196_si_002.cif
_cod_data_source_block 17112
_cod_depositor_comments 'Adding full bibliography for 4033512.cif.'
_cod_database_code 4033512
_shelx_space_group_comment
; 
The symmetry employed for this shelxl refinement is uniquely defined 
by the following loop, which should always be used as a source of 
symmetry information in preference to the above space-group names. 
They are only intended as comments. 
;
_shelx_estimated_absorpt_t_min 0.971
_shelx_estimated_absorpt_t_max 0.982

loop_
_space_group_symop_operation_xyz
'x, y, z'
'-x+1/2, -y, z+1/2'
'-x, y+1/2, -z+1/2'
'x+1/2, -y+1/2, -z'

loop_
_atom_site_label
_atom_site_type_symbol
_atom_site_fract_x
_atom_site_fract_y
_atom_site_fract_z
_atom_site_U_iso_or_equiv
_atom_site_adp_type
_atom_site_occupancy
_atom_site_site_symmetry_order
_atom_site_calc_flag
_atom_site_refinement_flags_posn
_atom_site_refinement_flags_adp
O1 O 1.0853(3) 0.6782(2) 0.6895(2) 0.0378(8) Uani 1 1 d . .
C2 C 1.1434(5) 0.6300(4) 0.7693(3) 0.0406(12) Uani 1 1 d . .
H2A H 1.1161 0.6652 0.8268 0.049 Uiso 1 1 calc R U
H2B H 1.2413 0.6309 0.7652 0.049 Uiso 1 1 calc R U
C3 C 1.0918(5) 0.5209(4) 0.7680(4) 0.0379(12) Uani 1 1 d . .
H3A H 1.1498 0.4760 0.7307 0.045 Uiso 1 1 calc R U
H3B H 1.0844 0.4929 0.8314 0.045 Uiso 1 1 calc R U
C4 C 0.9567(5) 0.5329(4) 0.7234(3) 0.0354(11) Uani 1 1 d . .
C5 C 0.9544(4) 0.6411(4) 0.6813(3) 0.0326(11) Uani 1 1 d . .
C6 C 0.9070(5) 0.6410(3) 0.5815(3) 0.0297(10) Uani 1 1 d . .
N7 N 0.7798(4) 0.6719(3) 0.5801(2) 0.0300(9) Uani 1 1 d . .
C8 C 0.7260(5) 0.7064(3) 0.6701(3) 0.0311(11) Uani 1 1 d . .
H8 H 0.6630 0.6542 0.6946 0.037 Uiso 1 1 calc R U
C9 C 0.8516(5) 0.7069(3) 0.7285(3) 0.0324(11) Uani 1 1 d . .
C10 C 0.8596(5) 0.4659(4) 0.7191(4) 0.0448(13) Uani 1 1 d . .
H10A H 0.8700 0.4003 0.7462 0.054 Uiso 1 1 calc R U
H10B H 0.7791 0.4832 0.6888 0.054 Uiso 1 1 calc R U
O11 O 0.9745(3) 0.6165(2) 0.5141(2) 0.0344(8) Uani 1 1 d . .
C12 C 0.6966(4) 0.6676(3) 0.4970(3) 0.0300(10) Uani 1 1 d . .
H12A H 0.7520 0.6481 0.4433 0.036 Uiso 1 1 calc R U
H12B H 0.6597 0.7362 0.4847 0.036 Uiso 1 1 calc R U
C13 C 0.5842(4) 0.5923(3) 0.5064(3) 0.0264(9) Uani 1 1 d . .
C14 C 0.6114(4) 0.4868(3) 0.4974(3) 0.0302(10) Uani 1 1 d . .
O15 O 0.7418(3) 0.4636(2) 0.4851(2) 0.0385(8) Uani 1 1 d . .
C16 C 0.7786(5) 0.3583(3) 0.4829(4) 0.0421(12) Uani 1 1 d . .
H16A H 0.8744 0.3526 0.4737 0.063 Uiso 1 1 calc R U
H16B H 0.7541 0.3259 0.5417 0.063 Uiso 1 1 calc R U
H16C H 0.7323 0.3241 0.4319 0.063 Uiso 1 1 calc R U
C17 C 0.5110(4) 0.4163(3) 0.5008(3) 0.0304(10) Uani 1 1 d . .
H17 H 0.5302 0.3457 0.4942 0.036 Uiso 1 1 calc R U
C18 C 0.3809(4) 0.4487(3) 0.5138(3) 0.0286(10) Uani 1 1 d . .
O19 O 0.2875(3) 0.3726(2) 0.5117(2) 0.0354(8) Uani 1 1 d . .
C20 C 0.1514(5) 0.4021(3) 0.5137(4) 0.0410(12) Uani 1 1 d . .
H20A H 0.0954 0.3411 0.5118 0.061 Uiso 1 1 calc R U
H20B H 0.1335 0.4403 0.5707 0.061 Uiso 1 1 calc R U
H20C H 0.1319 0.4453 0.4600 0.061 Uiso 1 1 calc R U
C21 C 0.3506(5) 0.5514(3) 0.5258(3) 0.0283(10) Uani 1 1 d . .
H21 H 0.2624 0.5735 0.5369 0.034 Uiso 1 1 calc R U
C22 C 0.4556(4) 0.6211(3) 0.5207(3) 0.0293(10) Uani 1 1 d . .
H22 H 0.4365 0.6917 0.5274 0.035 Uiso 1 1 calc R U
C23 C 0.6574(5) 0.8102(3) 0.6656(3) 0.0320(11) Uani 1 1 d . .
H23A H 0.7256 0.8630 0.6540 0.038 Uiso 1 1 calc R U
H23B H 0.5967 0.8101 0.6117 0.038 Uiso 1 1 calc R U
C24 C 0.5789(5) 0.8414(3) 0.7505(3) 0.0337(11) Uani 1 1 d . .
H24 H 0.6388 0.8401 0.8057 0.040 Uiso 1 1 calc R U
C25 C 0.4623(5) 0.7688(4) 0.7679(4) 0.0448(13) Uani 1 1 d . .
H25A H 0.4138 0.7909 0.8231 0.067 Uiso 1 1 calc R U
H25B H 0.4029 0.7697 0.7142 0.067 Uiso 1 1 calc R U
H25C H 0.4958 0.6994 0.7774 0.067 Uiso 1 1 calc R U
C26 C 0.5268(5) 0.9504(4) 0.7371(4) 0.0387(12) Uani 1 1 d . .
H26A H 0.4760 0.9709 0.7919 0.058 Uiso 1 1 calc R U
H26B H 0.6015 0.9972 0.7286 0.058 Uiso 1 1 calc R U
H26C H 0.4695 0.9527 0.6824 0.058 Uiso 1 1 calc R U
O27 O 0.8709(4) 0.7570(2) 0.7976(2) 0.0416(9) Uani 1 1 d . .

loop_
_atom_site_aniso_label
_atom_site_aniso_U_11
_atom_site_aniso_U_22
_atom_site_aniso_U_33
_atom_site_aniso_U_23
_atom_site_aniso_U_13
_atom_site_aniso_U_12
O1 0.0320(19) 0.0370(19) 0.045(2) 0.0046(15) -0.0052(15) -0.0041(15)
C2 0.035(3) 0.042(3) 0.045(3) 0.002(2) -0.008(2) 0.002(2)
C3 0.036(3) 0.035(3) 0.043(3) 0.001(2) -0.007(2) 0.006(2)
C4 0.037(3) 0.033(2) 0.036(3) 0.003(2) 0.001(2) 0.003(2)
C5 0.027(3) 0.032(2) 0.038(3) 0.003(2) 0.000(2) -0.001(2)
C6 0.034(3) 0.022(2) 0.033(3) 0.0049(19) 0.001(2) -0.003(2)
N7 0.030(2) 0.0255(19) 0.035(2) 0.0002(15) 0.0006(17) -0.0004(17)
C8 0.034(3) 0.024(2) 0.036(3) -0.0009(19) 0.000(2) -0.003(2)
C9 0.038(3) 0.025(2) 0.035(3) 0.006(2) -0.001(2) 0.000(2)
C10 0.046(3) 0.035(3) 0.053(3) 0.009(2) -0.003(3) -0.004(3)
O11 0.0361(18) 0.0287(16) 0.0384(18) 0.0022(14) 0.0042(16) 0.0012(14)
C12 0.033(3) 0.025(2) 0.032(2) -0.0001(19) 0.003(2) 0.0006(19)
C13 0.030(2) 0.024(2) 0.026(2) -0.0025(18) -0.003(2) 0.0016(18)
C14 0.028(3) 0.030(2) 0.033(3) -0.002(2) -0.003(2) 0.0028(19)
O15 0.0311(19) 0.0231(14) 0.061(2) -0.0087(15) -0.0012(17) 0.0007(14)
C16 0.036(3) 0.028(2) 0.063(3) -0.007(2) -0.002(3) 0.007(2)
C17 0.032(3) 0.022(2) 0.037(2) -0.001(2) -0.007(2) 0.0015(19)
C18 0.033(3) 0.023(2) 0.030(2) 0.0017(19) -0.004(2) -0.0038(19)
O19 0.0290(17) 0.0242(14) 0.0529(19) 0.0010(14) -0.0016(16) -0.0025(13)
C20 0.036(3) 0.030(2) 0.057(3) 0.005(2) -0.004(3) -0.002(2)
C21 0.029(3) 0.027(2) 0.029(2) 0.0009(19) -0.0010(19) 0.0010(19)
C22 0.038(3) 0.021(2) 0.029(2) 0.0003(18) -0.003(2) -0.0010(19)
C23 0.033(3) 0.030(2) 0.034(3) 0.000(2) -0.002(2) 0.001(2)
C24 0.032(3) 0.033(3) 0.037(3) -0.002(2) 0.000(2) 0.002(2)
C25 0.043(3) 0.040(3) 0.051(3) -0.004(2) 0.017(3) -0.004(2)
C26 0.036(3) 0.031(2) 0.050(3) -0.006(2) 0.003(2) 0.002(2)
O27 0.049(2) 0.0384(19) 0.0377(19) -0.0063(16) -0.0060(17) 0.0042(16)

loop_
_atom_type_symbol
_atom_type_description
_atom_type_scat_dispersion_real
_atom_type_scat_dispersion_imag
_atom_type_scat_source
C C 0.0033 0.0016 'International Tables Vol C Tables 4.2.6.8 and 6.1.1.4'
H H 0.0000 0.0000 'International Tables Vol C Tables 4.2.6.8 and 6.1.1.4'
N N 0.0061 0.0033 'International Tables Vol C Tables 4.2.6.8 and 6.1.1.4'
O O 0.0106 0.0060 'International Tables Vol C Tables 4.2.6.8 and 6.1.1.4'

loop_
_geom_angle_atom_site_label_1
_geom_angle_atom_site_label_2
_geom_angle_atom_site_label_3
_geom_angle
C5 O1 C2 107.3(4)
O1 C2 C3 105.2(4)
O1 C2 H2A 110.7
C3 C2 H2A 110.7
O1 C2 H2B 110.7
C3 C2 H2B 110.7
H2A C2 H2B 108.8
C4 C3 C2 102.5(4)
C4 C3 H3A 111.3
C2 C3 H3A 111.3
C4 C3 H3B 111.3
C2 C3 H3B 111.3
H3A C3 H3B 109.2
C10 C4 C3 128.4(5)
C10 C4 C5 125.6(5)
C3 C4 C5 106.0(4)
O1 C5 C9 114.2(4)
O1 C5 C6 112.0(4)
C9 C5 C6 102.2(4)
O1 C5 C4 105.6(4)
C9 C5 C4 110.9(4)
C6 C5 C4 112.2(4)
O11 C6 N7 126.5(4)
O11 C6 C5 125.2(4)
N7 C6 C5 108.3(4)
C6 N7 C12 123.2(4)
C6 N7 C8 115.4(4)
C12 N7 C8 121.4(4)
N7 C8 C9 100.5(4)
N7 C8 C23 113.7(3)
C9 C8 C23 113.4(4)
N7 C8 H8 109.6
C9 C8 H8 109.6
C23 C8 H8 109.6
O27 C9 C5 124.8(5)
O27 C9 C8 126.4(4)
C5 C9 C8 108.7(4)
C4 C10 H10A 120.0
C4 C10 H10B 120.0
H10A C10 H10B 120.0
N7 C12 C13 112.4(4)
N7 C12 H12A 109.1
C13 C12 H12A 109.1
N7 C12 H12B 109.1
C13 C12 H12B 109.1
H12A C12 H12B 107.8
C22 C13 C14 117.8(4)
C22 C13 C12 123.2(4)
C14 C13 C12 118.9(4)
O15 C14 C17 124.6(4)
O15 C14 C13 114.7(4)
C17 C14 C13 120.7(4)
C14 O15 C16 118.0(3)
O15 C16 H16A 109.5
O15 C16 H16B 109.5
H16A C16 H16B 109.5
O15 C16 H16C 109.5
H16A C16 H16C 109.5
H16B C16 H16C 109.5
C14 C17 C18 119.8(4)
C14 C17 H17 120.1
C18 C17 H17 120.1
O19 C18 C21 123.7(4)
O19 C18 C17 115.1(4)
C21 C18 C17 121.2(4)
C18 O19 C20 117.6(3)
O19 C20 H20A 109.5
O19 C20 H20B 109.5
H20A C20 H20B 109.5
O19 C20 H20C 109.5
H20A C20 H20C 109.5
H20B C20 H20C 109.5
C18 C21 C22 117.2(4)
C18 C21 H21 121.4
C22 C21 H21 121.4
C13 C22 C21 123.2(4)
C13 C22 H22 118.4
C21 C22 H22 118.4
C24 C23 C8 116.3(4)
C24 C23 H23A 108.2
C8 C23 H23A 108.2
C24 C23 H23B 108.2
C8 C23 H23B 108.2
H23A C23 H23B 107.4
C23 C24 C26 109.1(4)
C23 C24 C25 111.5(4)
C26 C24 C25 109.5(4)
C23 C24 H24 108.9
C26 C24 H24 108.9
C25 C24 H24 108.9
C24 C25 H25A 109.5
C24 C25 H25B 109.5
H25A C25 H25B 109.5
C24 C25 H25C 109.5
H25A C25 H25C 109.5
H25B C25 H25C 109.5
C24 C26 H26A 109.5
C24 C26 H26B 109.5
H26A C26 H26B 109.5
C24 C26 H26C 109.5
H26A C26 H26C 109.5
H26B C26 H26C 109.5

loop_
_geom_bond_atom_site_label_1
_geom_bond_atom_site_label_2
_geom_bond_distance
O1 C5 1.413(6)
O1 C2 1.440(6)
C2 C3 1.521(7)
C2 H2A 0.9900
C2 H2B 0.9900
C3 C4 1.517(7)
C3 H3A 0.9900
C3 H3B 0.9900
C4 C10 1.317(7)
C4 C5 1.544(7)
C5 C9 1.511(7)
C5 C6 1.519(6)
C6 O11 1.231(5)
C6 N7 1.347(6)
N7 C12 1.466(6)
N7 C8 1.479(6)
C8 C9 1.523(7)
C8 C23 1.528(6)
C8 H8 1.0000
C9 O27 1.211(5)
C10 H10A 0.9500
C10 H10B 0.9500
C12 C13 1.510(6)
C12 H12A 0.9900
C12 H12B 0.9900
C13 C22 1.368(6)
C13 C14 1.416(6)
C14 O15 1.363(5)
C14 C17 1.372(6)
O15 C16 1.430(5)
C16 H16A 0.9800
C16 H16B 0.9800
C16 H16C 0.9800
C17 C18 1.394(6)
C17 H17 0.9500
C18 O19 1.373(5)
C18 C21 1.392(6)
O19 C20 1.427(5)
C20 H20A 0.9800
C20 H20B 0.9800
C20 H20C 0.9800
C21 C22 1.400(6)
C21 H21 0.9500
C22 H22 0.9500
C23 C24 1.517(6)
C23 H23A 0.9900
C23 H23B 0.9900
C24 C26 1.535(7)
C24 C25 1.534(7)
C24 H24 1.0000
C25 H25A 0.9800
C25 H25B 0.9800
C25 H25C 0.9800
C26 H26A 0.9800
C26 H26B 0.9800
C26 H26C 0.9800

loop_
_geom_hbond_atom_site_label_D
_geom_hbond_atom_site_label_H
_geom_hbond_atom_site_label_A
_geom_hbond_distance_DH
_geom_hbond_distance_HA
_geom_hbond_distance_DA
_geom_hbond_angle_DHA
_geom_hbond_site_symmetry_A
C16 H16C O27 0.98 2.45 3.424(6) 176.0 2_664
C23 H23B O11 0.99 2.40 3.327(6) 156.0 4_466

loop_
_geom_torsion_atom_site_label_1
_geom_torsion_atom_site_label_2
_geom_torsion_atom_site_label_3
_geom_torsion_atom_site_label_4
_geom_torsion
C5 O1 C2 C3 38.4(5)
O1 C2 C3 C4 -30.8(5)
C2 C3 C4 C10 -167.4(5)
C2 C3 C4 C5 13.4(5)
C2 O1 C5 C9 93.2(4)
C2 O1 C5 C6 -151.3(4)
C2 O1 C5 C4 -28.9(5)
C10 C4 C5 O1 -170.6(5)
C3 C4 C5 O1 8.6(5)
C10 C4 C5 C9 65.2(6)
C3 C4 C5 C9 -115.5(4)
C10 C4 C5 C6 -48.4(7)
C3 C4 C5 C6 130.8(4)
O1 C5 C6 O11 40.3(6)
C9 C5 C6 O11 162.9(4)
C4 C5 C6 O11 -78.2(5)
O1 C5 C6 N7 -139.8(4)
C9 C5 C6 N7 -17.2(5)
C4 C5 C6 N7 101.7(4)
O11 C6 N7 C12 8.5(7)
C5 C6 N7 C12 -171.3(4)
O11 C6 N7 C8 -174.3(4)
C5 C6 N7 C8 5.9(5)
C6 N7 C8 C9 8.1(5)
C12 N7 C8 C9 -174.6(3)
C6 N7 C8 C23 129.7(4)
C12 N7 C8 C23 -53.1(5)
O1 C5 C9 O27 -31.5(6)
C6 C5 C9 O27 -152.6(4)
C4 C5 C9 O27 87.6(6)
O1 C5 C9 C8 143.5(4)
C6 C5 C9 C8 22.4(5)
C4 C5 C9 C8 -97.3(4)
N7 C8 C9 O27 156.0(4)
C23 C8 C9 O27 34.2(6)
N7 C8 C9 C5 -19.0(4)
C23 C8 C9 C5 -140.7(4)
C6 N7 C12 C13 113.7(4)
C8 N7 C12 C13 -63.3(5)
N7 C12 C13 C22 105.1(5)
N7 C12 C13 C14 -76.9(5)
C22 C13 C14 O15 -178.9(4)
C12 C13 C14 O15 3.0(6)
C22 C13 C14 C17 1.5(7)
C12 C13 C14 C17 -176.6(4)
C17 C14 O15 C16 -5.4(6)
C13 C14 O15 C16 175.0(4)
O15 C14 C17 C18 180.0(4)
C13 C14 C17 C18 -0.5(7)
C14 C17 C18 O19 177.0(4)
C14 C17 C18 C21 -1.5(7)
C21 C18 O19 C20 5.7(6)
C17 C18 O19 C20 -172.8(4)
O19 C18 C21 C22 -176.1(4)
C17 C18 C21 C22 2.3(6)
C14 C13 C22 C21 -0.6(7)
C12 C13 C22 C21 177.4(4)
C18 C21 C22 C13 -1.2(6)
N7 C8 C23 C24 169.3(4)
C9 C8 C23 C24 -76.6(5)
C8 C23 C24 C26 175.4(4)
C8 C23 C24 C25 -63.5(6)
